data_2224716
loop_
_publ_author_name
'Ha, Kwang'

_publ_section_title
;
 Diiodido(1,10-phenanthroline-\k^2^<i>N</i>,<i>N</i>')platinum(II)
;
_journal_coeditor_code NG2700
_journal_issue 1
_journal_name_full 'Acta Crystallographica Section E'
_journal_page_first m65
_journal_paper_doi 10.1107/S1600536809053100
_journal_volume 66
_journal_year 2010
_chemical_formula_iupac '[Pt I2 (C12 H8 N2)]'
_chemical_formula_moiety 'C12 H8 I2 N2 Pt'
_chemical_formula_sum 'C12 H8 I2 N2 Pt'
_chemical_formula_weight 629.09
_chemical_name_systematic
;
Diiodido(1,10-phenanthroline-\k^2^<i>N</i>,<i>N</i>')platinum(II)
;
_space_group_IT_number 14
_symmetry_cell_setting monoclinic
_symmetry_space_group_name_Hall '-P 2ybc'
_symmetry_space_group_name_H-M 'P 1 21/c 1'
_atom_sites_solution_hydrogens geom
_atom_sites_solution_primary direct
_atom_sites_solution_secondary difmap
_cell_angle_alpha 90.00
_cell_angle_beta 108.569(2)
_cell_angle_gamma 90.00
_cell_formula_units_Z 4
_cell_length_a 10.3284(9)
_cell_length_b 17.9462(16)
_cell_length_c 7.3833(7)
_cell_measurement_reflns_used 5463
_cell_measurement_temperature 200(2)
_cell_measurement_theta_max 28.20
_cell_measurement_theta_min 2.26
_cell_volume 1297.3(2)
_computing_cell_refinement 'SAINT (Bruker, 2000)'
_computing_data_collection 'SMART (Bruker, 2000)'
_computing_data_reduction 'SAINT (Bruker, 2000)'
_computing_molecular_graphics 'ORTEP-3 (Farrugia, 1997) and PLATON (Spek, 2009)'
_computing_publication_material 'SHELXL97 (Sheldrick, 2008)'
_computing_structure_refinement 'SHELXL97 (Sheldrick, 2008)'
_computing_structure_solution 'SHELXS97 (Sheldrick, 2008)'
_diffrn_ambient_temperature 200(2)
_diffrn_measured_fraction_theta_full 0.991
_diffrn_measured_fraction_theta_max 0.991
_diffrn_measurement_device_type 'Bruker SMART 1000 CCD'
_diffrn_measurement_method '\f and \w scans'
_diffrn_radiation_monochromator graphite
_diffrn_radiation_source 'fine-focus sealed tube'
_diffrn_radiation_type MoK\a
_diffrn_radiation_wavelength 0.71073
_diffrn_reflns_av_R_equivalents 0.0328
_diffrn_reflns_av_sigmaI/netI 0.0339
_diffrn_reflns_limit_h_max 12
_diffrn_reflns_limit_h_min -11
_diffrn_reflns_limit_k_max 21
_diffrn_reflns_limit_k_min -21
_diffrn_reflns_limit_l_max 8
_diffrn_reflns_limit_l_min -8
_diffrn_reflns_number 7331
_diffrn_reflns_theta_full 25.05
_diffrn_reflns_theta_max 25.05
_diffrn_reflns_theta_min 2.08
_diffrn_standards_decay_% 0
_diffrn_standards_interval_count 0
_diffrn_standards_interval_time 0
_diffrn_standards_number 0
_exptl_absorpt_coefficient_mu 15.553
_exptl_absorpt_correction_T_max 1.000000
_exptl_absorpt_correction_T_min 0.422343
_exptl_absorpt_correction_type multi-scan
_exptl_absorpt_process_details '(SADABS; Bruker, 2000)'
_exptl_crystal_colour yellow
_exptl_crystal_density_diffrn 3.221
_exptl_crystal_density_method 'not measured'
_exptl_crystal_description needle
_exptl_crystal_F_000 1112
_exptl_crystal_size_max 0.32
_exptl_crystal_size_mid 0.13
_exptl_crystal_size_min 0.08
_refine_diff_density_max 3.051
_refine_diff_density_min -1.401
_refine_ls_extinction_method none
_refine_ls_goodness_of_fit_ref 1.056
_refine_ls_hydrogen_treatment constr
_refine_ls_matrix_type full
_refine_ls_number_parameters 154
_refine_ls_number_reflns 2284
_refine_ls_number_restraints 0
_refine_ls_restrained_S_all 1.056
_refine_ls_R_factor_all 0.0365
_refine_ls_R_factor_gt 0.0329
_refine_ls_shift/su_max 0.000
_refine_ls_shift/su_mean 0.000
_refine_ls_structure_factor_coef Fsqd
_refine_ls_weighting_details 'calc w=1/[\s^2^(Fo^2^)+(0.0524P)^2^+0.9657P] where P=(Fo^2^+2Fc^2^)/3'
_refine_ls_weighting_scheme calc
_refine_ls_wR_factor_gt 0.0804
_refine_ls_wR_factor_ref 0.0835
_reflns_number_gt 2110
_reflns_number_total 2284
_reflns_threshold_expression I>2sigma(I)
_cod_data_source_file ng2700.cif
_cod_data_source_block I
_cod_depositor_comments
;
The following automatic conversions were performed:
'_symmetry_cell_setting' value 'Monoclinic' changed to 'monoclinic'
according to '/home/saulius/struct/CIF-dictionaries/cif_core.dic'
dictionary named 'cif_core.dic' version 2.4.1 from
2010-06-29.

'_exptl_absorpt_correction_type' value 'Multi-scan' changed
to 'multi-scan' according to
'/home/saulius/struct/CIF-dictionaries/cif_core.dic' dictionary named
'cif_core.dic' version 2.4.1 from 2010-06-29.

Automatic conversion script
Id: cif_fix_enum 1527 2010-12-29 10:47:43Z saulius 

The following automatic conversions were performed:

'_symmetry_cell_setting' value 'Monoclinic' changed to 'monoclinic'
according to /home/saulius/struct/CIF-dictionaries/cif_core.dic
dictionary named 'cif_core.dic' version 2.4.1 from
2010-06-29.

'_exptl_absorpt_correction_type' value 'Multi-scan'
changed to 'multi-scan' according to
/home/saulius/struct/CIF-dictionaries/cif_core.dic dictionary named
'cif_core.dic' version 2.4.1 from 2010-06-29.

Automatic conversion script
Id: cif_fix_values 1715 2011-07-08 13:25:40Z adriana 
;
_cod_original_sg_symbol_H-M 'P 21/c'
_cod_database_code 2224716
_cod_database_fobs_code 2224716

loop_
_symmetry_equiv_pos_as_xyz
'x, y, z'
'-x, y+1/2, -z+1/2'
'-x, -y, -z'
'x, -y-1/2, z-1/2'

loop_
_atom_site_type_symbol
_atom_site_label
_atom_site_fract_x
_atom_site_fract_y
_atom_site_fract_z
_atom_site_U_iso_or_equiv
_atom_site_adp_type
_atom_site_calc_flag
_atom_site_refinement_flags
_atom_site_occupancy
_atom_site_disorder_assembly
_atom_site_disorder_group
Pt Pt1 0.71220(3) 0.337678(16) 0.39502(4) 0.02011(13) Uani d . 1 . .
I I1 0.74244(6) 0.48072(3) 0.41617(8) 0.03146(17) Uani d . 1 . .
I I2 0.45788(6) 0.35783(3) 0.20604(9) 0.03744(18) Uani d . 1 . .
N N1 0.7037(6) 0.2230(4) 0.3858(8) 0.0245(15) Uani d . 1 . .
N N2 0.9082(6) 0.3142(4) 0.5563(9) 0.0219(13) Uani d . 1 . .
C C1 0.6012(9) 0.1789(5) 0.2965(12) 0.034(2) Uani d . 1 . .
H H1 0.5167 0.2005 0.2237 0.041 Uiso calc R 1 . .
C C2 0.6130(9) 0.1009(5) 0.3056(13) 0.035(2) Uani d . 1 . .
H H2 0.5376 0.0709 0.2367 0.042 Uiso calc R 1 . .
C C3 0.7305(10) 0.0681(6) 0.4114(11) 0.036(2) Uani d . 1 . .
H H3 0.7375 0.0153 0.4195 0.044 Uiso calc R 1 . .
C C4 0.8426(9) 0.1132(4) 0.5097(12) 0.0291(19) Uani d . 1 . .
C C5 0.9726(10) 0.0861(5) 0.6267(13) 0.034(2) Uani d . 1 . .
H H5 0.9862 0.0338 0.6419 0.041 Uiso calc R 1 . .
C C6 1.0755(9) 0.1317(5) 0.7155(13) 0.0317(19) Uani d . 1 . .
H H6 1.1602 0.1114 0.7921 0.038 Uiso calc R 1 . .
C C7 1.0598(8) 0.2110(4) 0.6964(11) 0.0248(17) Uani d . 1 . .
C C8 1.1647(8) 0.2622(5) 0.7825(11) 0.0311(19) Uani d . 1 . .
H H8 1.2519 0.2453 0.8600 0.037 Uiso calc R 1 . .
C C9 1.1388(9) 0.3359(4) 0.7527(12) 0.0300(19) Uani d . 1 . .
H H9 1.2091 0.3708 0.8101 0.036 Uiso calc R 1 . .
C C10 1.0137(8) 0.3614(5) 0.6417(11) 0.0261(17) Uani d . 1 . .
H H10 0.9999 0.4135 0.6236 0.031 Uiso calc R 1 . .
C C11 0.9351(8) 0.2394(4) 0.5838(10) 0.0208(16) Uani d . 1 . .
C C12 0.8236(8) 0.1915(4) 0.4917(11) 0.0233(17) Uani d . 1 . .

loop_
_atom_site_aniso_label
_atom_site_aniso_U_11
_atom_site_aniso_U_22
_atom_site_aniso_U_33
_atom_site_aniso_U_12
_atom_site_aniso_U_13
_atom_site_aniso_U_23
Pt1 0.0168(2) 0.0209(2) 0.0209(2) -0.00133(10) 0.00349(14) -0.00034(10)
I1 0.0309(3) 0.0217(3) 0.0393(3) 0.0010(2) 0.0077(3) 0.0001(2)
I2 0.0184(3) 0.0439(4) 0.0433(4) 0.0001(2) 0.0004(2) 0.0026(3)
N1 0.024(4) 0.028(4) 0.023(3) -0.004(3) 0.010(3) -0.002(3)
N2 0.018(4) 0.025(3) 0.022(3) 0.001(3) 0.006(3) 0.001(3)
C1 0.031(5) 0.040(5) 0.032(5) -0.019(4) 0.010(4) -0.012(4)
C2 0.030(5) 0.034(5) 0.041(5) -0.015(4) 0.011(4) -0.007(4)
C3 0.059(7) 0.026(5) 0.031(5) -0.006(4) 0.025(5) -0.005(3)
C4 0.043(5) 0.021(4) 0.031(4) -0.005(4) 0.023(4) 0.001(3)
C5 0.048(6) 0.024(5) 0.038(5) 0.009(4) 0.023(5) 0.002(4)
C6 0.028(5) 0.032(5) 0.038(5) 0.003(4) 0.014(4) 0.004(4)
C7 0.019(4) 0.030(4) 0.027(4) 0.007(3) 0.009(3) 0.003(3)
C8 0.020(4) 0.046(5) 0.025(4) 0.010(4) 0.005(3) 0.006(4)
C9 0.026(5) 0.033(5) 0.025(4) -0.005(3) 0.000(4) -0.001(3)
C10 0.017(4) 0.023(4) 0.032(4) -0.008(3) -0.001(3) -0.003(3)
C11 0.024(4) 0.019(4) 0.021(4) -0.003(3) 0.010(3) 0.000(3)
C12 0.033(5) 0.021(4) 0.022(4) -0.001(3) 0.016(4) 0.003(3)

loop_
_atom_type_symbol
_atom_type_description
_atom_type_scat_dispersion_real
_atom_type_scat_dispersion_imag
_atom_type_scat_source
C C 0.0033 0.0016 'International Tables Vol C Tables 4.2.6.8 and 6.1.1.4'
H H 0.0000 0.0000 'International Tables Vol C Tables 4.2.6.8 and 6.1.1.4'
I I -0.4742 1.8119 'International Tables Vol C Tables 4.2.6.8 and 6.1.1.4'
N N 0.0061 0.0033 'International Tables Vol C Tables 4.2.6.8 and 6.1.1.4'
Pt Pt -1.7033 8.3905 'International Tables Vol C Tables 4.2.6.8 and 6.1.1.4'

loop_
_geom_angle_atom_site_label_1
_geom_angle_atom_site_label_2
_geom_angle_atom_site_label_3
_geom_angle_site_symmetry_1
_geom_angle_site_symmetry_3
_geom_angle
_geom_angle_publ_flag
N2 Pt1 N1 . . 80.6(2) yes
N2 Pt1 I2 . . 175.02(17) ?
N1 Pt1 I2 . . 95.57(17) ?
N2 Pt1 I1 . . 95.23(18) ?
N1 Pt1 I1 . . 175.72(17) ?
I2 Pt1 I1 . . 88.63(2) ?
C1 N1 C12 . . 118.5(8) ?
C1 N1 Pt1 . . 129.5(6) ?
C12 N1 Pt1 . . 112.1(5) ?
C10 N2 C11 . . 116.4(7) ?
C10 N2 Pt1 . . 129.8(5) ?
C11 N2 Pt1 . . 113.8(5) ?
N1 C1 C2 . . 122.1(9) ?
N1 C1 H1 . . 119.0 ?
C2 C1 H1 . . 119.0 ?
C3 C2 C1 . . 120.6(8) ?
C3 C2 H2 . . 119.7 ?
C1 C2 H2 . . 119.7 ?
C2 C3 C4 . . 119.2(9) ?
C2 C3 H3 . . 120.4 ?
C4 C3 H3 . . 120.4 ?
C3 C4 C12 . . 117.0(8) ?
C3 C4 C5 . . 125.0(8) ?
C12 C4 C5 . . 117.9(7) ?
C6 C5 C4 . . 122.3(8) ?
C6 C5 H5 . . 118.9 ?
C4 C5 H5 . . 118.9 ?
C5 C6 C7 . . 120.8(8) ?
C5 C6 H6 . . 119.6 ?
C7 C6 H6 . . 119.6 ?
C11 C7 C8 . . 117.7(7) ?
C11 C7 C6 . . 118.5(7) ?
C8 C7 C6 . . 123.8(7) ?
C9 C8 C7 . . 118.7(8) ?
C9 C8 H8 . . 120.6 ?
C7 C8 H8 . . 120.6 ?
C8 C9 C10 . . 121.5(8) ?
C8 C9 H9 . . 119.2 ?
C10 C9 H9 . . 119.2 ?
N2 C10 C9 . . 122.1(8) ?
N2 C10 H10 . . 118.9 ?
C9 C10 H10 . . 118.9 ?
N2 C11 C7 . . 123.5(7) ?
N2 C11 C12 . . 115.2(7) ?
C7 C11 C12 . . 121.3(7) ?
N1 C12 C4 . . 122.6(7) ?
N1 C12 C11 . . 118.2(7) ?
C4 C12 C11 . . 119.1(7) ?

loop_
_geom_bond_atom_site_label_1
_geom_bond_atom_site_label_2
_geom_bond_site_symmetry_2
_geom_bond_distance
_geom_bond_publ_flag
Pt1 N2 . 2.039(6) yes
Pt1 N1 . 2.060(7) yes
Pt1 I2 . 2.5774(7) yes
Pt1 I1 . 2.5847(6) yes
N1 C1 . 1.319(10) ?
N1 C12 . 1.360(10) ?
N2 C10 . 1.365(10) ?
N2 C11 . 1.374(10) ?
C1 C2 . 1.405(13) ?
C1 H1 . 0.9500 ?
C2 C3 . 1.351(13) ?
C2 H2 . 0.9500 ?
C3 C4 . 1.410(12) ?
C3 H3 . 0.9500 ?
C4 C12 . 1.419(11) ?
C4 C5 . 1.431(13) ?
C5 C6 . 1.337(12) ?
C5 H5 . 0.9500 ?
C6 C7 . 1.434(11) ?
C6 H6 . 0.9500 ?
C7 C11 . 1.389(11) ?
C7 C8 . 1.407(12) ?
C8 C9 . 1.354(12) ?
C8 H8 . 0.9500 ?
C9 C10 . 1.369(12) ?
C9 H9 . 0.9500 ?
C10 H10 . 0.9500 ?
C11 C12 . 1.423(11) ?

loop_
_geom_torsion_atom_site_label_1
_geom_torsion_atom_site_label_2
_geom_torsion_atom_site_label_3
_geom_torsion_atom_site_label_4
_geom_torsion_site_symmetry_1
_geom_torsion_site_symmetry_2
_geom_torsion_site_symmetry_3
_geom_torsion_site_symmetry_4
_geom_torsion
_geom_torsion_publ_flag
N2 Pt1 N1 C1 . . . . -178.5(7) ?
I2 Pt1 N1 C1 . . . . 4.8(7) ?
N2 Pt1 N1 C12 . . . . 2.5(5) ?
I2 Pt1 N1 C12 . . . . -174.3(4) ?
N1 Pt1 N2 C10 . . . . 179.0(7) ?
I1 Pt1 N2 C10 . . . . 0.1(7) ?
N1 Pt1 N2 C11 . . . . -2.2(5) ?
I1 Pt1 N2 C11 . . . . 178.8(4) ?
C12 N1 C1 C2 . . . . -0.9(11) ?
Pt1 N1 C1 C2 . . . . -179.9(6) ?
N1 C1 C2 C3 . . . . 1.6(12) ?
C1 C2 C3 C4 . . . . -1.4(12) ?
C2 C3 C4 C12 . . . . 0.5(11) ?
C2 C3 C4 C5 . . . . 179.9(8) ?
C3 C4 C5 C6 . . . . 179.5(7) ?
C12 C4 C5 C6 . . . . -1.1(12) ?
C4 C5 C6 C7 . . . . -0.2(12) ?
C5 C6 C7 C11 . . . . 0.1(11) ?
C5 C6 C7 C8 . . . . -178.6(8) ?
C11 C7 C8 C9 . . . . 0.4(11) ?
C6 C7 C8 C9 . . . . 179.2(7) ?
C7 C8 C9 C10 . . . . 0.1(12) ?
C11 N2 C10 C9 . . . . -1.5(11) ?
Pt1 N2 C10 C9 . . . . 177.2(6) ?
C8 C9 C10 N2 . . . . 0.4(13) ?
C10 N2 C11 C7 . . . . 2.1(10) ?
Pt1 N2 C11 C7 . . . . -176.9(6) ?
C10 N2 C11 C12 . . . . -179.5(6) ?
Pt1 N2 C11 C12 . . . . 1.6(8) ?
C8 C7 C11 N2 . . . . -1.6(11) ?
C6 C7 C11 N2 . . . . 179.6(7) ?
C8 C7 C11 C12 . . . . -179.9(7) ?
C6 C7 C11 C12 . . . . 1.2(10) ?
C1 N1 C12 C4 . . . . 0.0(10) ?
Pt1 N1 C12 C4 . . . . 179.2(5) ?
C1 N1 C12 C11 . . . . 178.4(7) ?
Pt1 N1 C12 C11 . . . . -2.4(8) ?
C3 C4 C12 N1 . . . . 0.2(10) ?
C5 C4 C12 N1 . . . . -179.3(7) ?
C3 C4 C12 C11 . . . . -178.2(7) ?
C5 C4 C12 C11 . . . . 2.4(10) ?
N2 C11 C12 N1 . . . . 0.6(10) ?
C7 C11 C12 N1 . . . . 179.1(6) ?
N2 C11 C12 C4 . . . . 179.0(6) ?
C7 C11 C12 C4 . . . . -2.5(10) ?
